data_5000188
loop_
_publ_author_name
'van Loock, J. F. J.'
'van Havere, M.'
'Lenstra, A. T. H.'

_publ_section_title
;
 The X-ray-analysis of crystalline DL-malic acid
;
_journal_issue 2
_journal_name_full 'Bulletin des Societes Chimiques Belges'
_journal_page_first 161
_journal_page_last 166
_journal_volume 90
_journal_year 1981
_chemical_formula_sum 'C4 H6 O5'
_space_group_IT_number 9
_symmetry_cell_setting monoclinic
_symmetry_space_group_name_Hall 'C -2yc'
_symmetry_space_group_name_H-M 'C 1 c 1'
_cell_angle_alpha 90
_cell_angle_beta 103.31(3)
_cell_angle_gamma 90
_cell_formula_units_Z 4
_cell_length_a 13.053(4)
_cell_length_b 8.724(4)
_cell_length_c 4.878(3)
_cod_original_sg_symbol_H-M 'C c'
_cod_database_code 5000188

loop_
_symmetry_equiv_pos_site_id
_symmetry_equiv_pos_as_xyz
1 x,y,z
2 1/2+x,1/2+y,z
3 x,-y,1/2+z
4 1/2+x,1/2-y,1/2+z

loop_
_atom_site_label
_atom_site_type_symbol
_atom_site_fract_x
_atom_site_fract_y
_atom_site_fract_z
O1 O 0.80500 0.13910 0.24000
O2 O 0.75000 0.37080 0.08200
O3 O 0.40430 0.14170 0.30900
O4 O 0.45410 0.37280 0.45300
O5 O 0.66890 0.14790 0.58700
C1 C 0.73940 0.25000 0.20900
C2 C 0.64700 0.26500 0.35800
C3 C 0.54500 0.25000 0.14400
C4 C 0.45810 0.24800 0.30900
H1 H 0.64410 0.38230 0.44510
H2 H 0.53380 0.34080 -0.00820
H3 H 0.54370 0.13640 0.03360

loop_
_atom_type_symbol
_atom_type_radius_bond
C 0.68
H 0.23
O 0.68
